data_7210087
loop_
_publ_author_name
'Fahsi, Karim'
'Deschamps, J\'er\^ome'
'Chougrani, Kamel'
'Viau, Lydie'
'Boury, Bruno'
'Vioux, Andr\'e'
'van der Lee, Arie'
'Dutremez, Sylvain G.'

_publ_section_title
;
 Stability and solid-state polymerization reactivity of imidazolyl- and
 benzimidazolyl-substituted diacetylenes: pivotal role of lattice water
;
_journal_issue 21
_journal_name_full CrystEngComm
_journal_page_first 4261
_journal_paper_doi 10.1039/c3ce27057b
_journal_volume 15
_journal_year 2013
_chemical_formula_moiety 'C20 H14 N4'
_chemical_formula_sum 'C20 H14 N4'
_chemical_formula_weight 310.35
_space_group_IT_number 14
_symmetry_cell_setting monoclinic
_symmetry_space_group_name_Hall '-P 2ybc'
_symmetry_space_group_name_H-M 'P 1 21/c 1'
_atom_sites_solution_hydrogens geom
_atom_sites_solution_primary other
_cell_angle_alpha 90
_cell_angle_beta 109.568(4)
_cell_angle_gamma 90
_cell_formula_units_Z 4
_cell_length_a 11.3990(4)
_cell_length_b 15.5354(5)
_cell_length_c 9.2351(3)
_cell_measurement_reflns_used 6922
_cell_measurement_temperature 173
_cell_measurement_theta_max 26.4685
_cell_measurement_theta_min 2.7910
_cell_volume 1540.97(10)
_computing_cell_refinement
;
CrysAlisPro, Oxford Diffraction Ltd.,
Version 1.171.34.40 (release 27-08-2010 CrysAlis171 .NET)
(compiled Aug 27 2010,11:50:40)
;
_computing_data_collection
;
CrysAlisPro, Oxford Diffraction Ltd.,
Version 1.171.34.40 (release 27-08-2010 CrysAlis171 .NET)
(compiled Aug 27 2010,11:50:40)
;
_computing_data_reduction
;
CrysAlisPro, Oxford Diffraction Ltd.,
Version 1.171.34.40 (release 27-08-2010 CrysAlis171 .NET)
(compiled Aug 27 2010,11:50:40)
;
_computing_molecular_graphics 'CAMERON (Watkin et al., 1996)'
_computing_publication_material 'CRYSTALS (Betteridge et al., 2003)'
_computing_structure_refinement 'CRYSTALS (Betteridge et al., 2003)'
_computing_structure_solution 'Superflip (Palatinus & Chapuis, 2007)'
_diffrn_ambient_temperature 173
_diffrn_detector_area_resol_mean 8.4205
_diffrn_measured_fraction_theta_full 0.982
_diffrn_measured_fraction_theta_max 0.918
_diffrn_measurement_details
;
1 omega -6.00 102.00 1.0000 70.0000
omega____ theta____ kappa____ phi______ frames
- 12.8809 77.0000 -150.0000 108
2 omega -7.00 100.00 1.0000 70.0000
omega____ theta____ kappa____ phi______ frames
- 12.8809 77.0000 90.0000 107
3 omega -3.00 105.00 1.0000 70.0000
omega____ theta____ kappa____ phi______ frames
- 12.8809 77.0000 -30.0000 108
4 omega -54.00 27.00 1.0000 70.0000
omega____ theta____ kappa____ phi______ frames
- -16.1622 77.0000 120.0000 81
5 omega -54.00 27.00 1.0000 70.0000
omega____ theta____ kappa____ phi______ frames
- -16.1622 77.0000 0.0000 81
6 omega -53.00 28.00 1.0000 70.0000
omega____ theta____ kappa____ phi______ frames
- -16.1622 77.0000 -120.0000 81
7 omega 34.00 112.00 1.0000 70.0000
omega____ theta____ kappa____ phi______ frames
- 12.8809 179.0000 120.0000 78
8 omega -106.00 20.00 1.0000 70.0000
omega____ theta____ kappa____ phi______ frames
- -16.1622 -38.0000 -30.0000 126
9 omega -106.00 -7.00 1.0000 70.0000
omega____ theta____ kappa____ phi______ frames
- -16.1622 -38.0000 90.0000 99
10 omega -113.00 -32.00 1.0000 70.0000
omega____ theta____ kappa____ phi______ frames
- -16.1622 179.0000 120.0000 81
;
_diffrn_measurement_device Area
_diffrn_measurement_device_type 'Xcalibur, Sapphire2, large Be window'
_diffrn_measurement_method \w
_diffrn_orient_matrix_UB_11 -0.0097055000
_diffrn_orient_matrix_UB_12 0.0435217000
_diffrn_orient_matrix_UB_13 -0.0243442000
_diffrn_orient_matrix_UB_21 -0.0486198000
_diffrn_orient_matrix_UB_22 -0.0129778000
_diffrn_orient_matrix_UB_23 -0.0672744000
_diffrn_orient_matrix_UB_31 -0.0436219000
_diffrn_orient_matrix_UB_32 0.0047696000
_diffrn_orient_matrix_UB_33 0.0390493000
_diffrn_radiation_monochromator graphite
_diffrn_radiation_source 'Enhance (Mo) X-ray Source'
_diffrn_radiation_type 'Mo K\a'
_diffrn_radiation_wavelength 0.71073
_diffrn_reflns_av_R_equivalents 0.050
_diffrn_reflns_av_sigmaI/netI 0.1447
_diffrn_reflns_limit_h_max 14
_diffrn_reflns_limit_h_min -14
_diffrn_reflns_limit_k_max 19
_diffrn_reflns_limit_k_min -18
_diffrn_reflns_limit_l_max 11
_diffrn_reflns_limit_l_min -11
_diffrn_reflns_number 23653
_diffrn_reflns_theta_full 25.199
_diffrn_reflns_theta_max 26.526
_diffrn_reflns_theta_min 2.797
_diffrn_standards_number 0
_exptl_absorpt_coefficient_mu 0.082
_exptl_absorpt_correction_T_max 1.00000
_exptl_absorpt_correction_T_min 0.96207
_exptl_absorpt_correction_type multi-scan
_exptl_absorpt_process_details
;
CrysAlisPro, Oxford Diffraction Ltd.,
Version 1.171.34.40 (release 27-08-2010 CrysAlis171 .NET)
(compiled Aug 27 2010,11:50:40)
Empirical absorption correction using spherical harmonics,
implemented in SCALE3 ABSPACK scaling algorithm.
;
_exptl_crystal_colour transparent
_exptl_crystal_density_diffrn 1.338
_exptl_crystal_density_method 'not measured'
_exptl_crystal_description prism
_exptl_crystal_F_000 648
_exptl_crystal_size_max 0.300
_exptl_crystal_size_mid 0.250
_exptl_crystal_size_min 0.150
_refine_diff_density_max 0.45
_refine_diff_density_min -0.50
_refine_ls_extinction_method None
_refine_ls_goodness_of_fit_ref 0.9700
_refine_ls_hydrogen_treatment constr
_refine_ls_matrix_type full
_refine_ls_number_parameters 217
_refine_ls_number_reflns 2939
_refine_ls_number_restraints 0
_refine_ls_R_factor_all 0.0802
_refine_ls_R_factor_gt 0.0440
_refine_ls_shift/su_max 0.0002795
_refine_ls_shift/su_mean 0.0000291
_refine_ls_structure_factor_coef Fsqd
_refine_ls_weighting_details
;
Method, part 1, Chebychev polynomial, (Watkin, 1994, Prince, 1982)
[weight] = 1.0/[A~0~*T~0~(x)+A~1~*T~1~(x) ... +A~n-1~]*T~n-1~(x)]
where A~i~ are the Chebychev coefficients listed below and x= Fcalc/Fmax
Method = Robust Weighting (Prince, 1982)
W = [weight] * [1-(deltaF/6*sigmaF)^2^]^2^
A~i~ are:
162. 256. 157. 64.9 15.2
;
_refine_ls_weighting_scheme calc
_refine_ls_wR_factor_all 0.1142
_refine_ls_wR_factor_gt 0.0885
_refine_ls_wR_factor_ref 0.1136
_reflns_limit_h_max 13
_reflns_limit_h_min -14
_reflns_limit_k_max 19
_reflns_limit_k_min 0
_reflns_limit_l_max 11
_reflns_limit_l_min 0
_reflns_number_gt 2065
_reflns_number_total 2940
_reflns_threshold_expression I>2.0\s(I)
_oxford_diffrn_Wilson_B_factor 1.98
_oxford_diffrn_Wilson_scale 0.69
_oxford_refine_ls_r_factor_ref 0.0800
_oxford_refine_ls_scale 1.304(7)
_oxford_reflns_number_all 2940
_oxford_reflns_threshold_expression_ref I>-3.0\s(I)
_cod_data_source_file c3ce27057b.txt
_cod_data_source_block 1
_cod_original_sg_symbol_H-M 'P 21/c '
_cod_database_code 7210087
_cell_oxdiff_length_a 9.2364(3)
_cell_oxdiff_length_b 15.5326(6)
_cell_oxdiff_length_c 11.4000(4)
_cell_oxdiff_angle_alpha 89.989(3)
_cell_oxdiff_angle_beta 109.579(3)
_cell_oxdiff_angle_gamma 90.006(3)
_cell_oxdiff_volume 1540.95(10)
_montpellier_reflns_maxres 0.84
_montpellier_reflns_completeness_maxres 99.7

loop_
_symmetry_equiv_pos_as_xyz
x,y,z
-x,-y,-z
x,-y+1/2,z+1/2
-x,y+1/2,-z+1/2

loop_
_atom_site_label
_atom_site_type_symbol
_atom_site_fract_x
_atom_site_fract_y
_atom_site_fract_z
_atom_site_U_iso_or_equiv
_atom_site_occupancy
_atom_site_adp_type
_atom_site_refinement_flags_posn
N1 N 1.02106(17) 0.64692(12) 0.4768(2) 0.0257 1.0000 Uani .
C2 C 1.0971(2) 0.63584(13) 0.6277(2) 0.0249 1.0000 Uani .
C3 C 1.0283(2) 0.58360(14) 0.6938(2) 0.0278 1.0000 Uani .
N4 N 0.91337(19) 0.56333(13) 0.5853(2) 0.0360 1.0000 Uani .
C5 C 0.9143(2) 0.60290(16) 0.4606(3) 0.0330 1.0000 Uani .
C6 C 1.0787(2) 0.55965(15) 0.8475(3) 0.0363 1.0000 Uani .
C7 C 1.1956(2) 0.59016(16) 0.9306(3) 0.0386 1.0000 Uani .
C8 C 1.2623(2) 0.64320(16) 0.8638(3) 0.0369 1.0000 Uani .
C9 C 1.2149(2) 0.66690(15) 0.7097(3) 0.0292 1.0000 Uani .
C10 C 1.0481(2) 0.70173(15) 0.3629(2) 0.0278 1.0000 Uani .
C11 C 0.9624(2) 0.68406(14) 0.2080(3) 0.0296 1.0000 Uani .
C12 C 0.8908(2) 0.66786(15) 0.0836(3) 0.0299 1.0000 Uani .
C13 C 0.8090(2) 0.64486(15) -0.0589(3) 0.0296 1.0000 Uani .
C14 C 0.7384(2) 0.62223(15) -0.1804(3) 0.0301 1.0000 Uani .
C15 C 0.6540(2) 0.59504(15) -0.3318(3) 0.0312 1.0000 Uani .
N16 N 0.63024(17) 0.50238(12) -0.3404(2) 0.0279 1.0000 Uani .
C17 C 0.5492(2) 0.45837(14) -0.2840(2) 0.0274 1.0000 Uani .
C18 C 0.5599(2) 0.37163(15) -0.3214(3) 0.0284 1.0000 Uani .
N19 N 0.64488(19) 0.36370(13) -0.3996(2) 0.0366 1.0000 Uani .
C20 C 0.6831(2) 0.44253(15) -0.4066(3) 0.0328 1.0000 Uani .
C21 C 0.4878(2) 0.30895(16) -0.2818(3) 0.0357 1.0000 Uani .
C22 C 0.4090(2) 0.33594(17) -0.2049(3) 0.0373 1.0000 Uani .
C23 C 0.4003(2) 0.42229(16) -0.1689(3) 0.0370 1.0000 Uani .
C24 C 0.4696(2) 0.48508(16) -0.2077(3) 0.0336 1.0000 Uani .
H51 H 0.8493 0.6006 0.3675 0.0495 1.0000 Uiso R
H61 H 1.0340 0.5246 0.8919 0.0559 1.0000 Uiso R
H71 H 1.2317 0.5760 1.0349 0.0583 1.0000 Uiso R
H81 H 1.3405 0.6627 0.9226 0.0535 1.0000 Uiso R
H91 H 1.2580 0.7025 0.6620 0.0448 1.0000 Uiso R
H101 H 1.0403 0.7625 0.3871 0.0442 1.0000 Uiso R
H102 H 1.1331 0.6915 0.3650 0.0442 1.0000 Uiso R
H151 H 0.6911 0.6107 -0.4096 0.0473 1.0000 Uiso R
H152 H 0.5741 0.6249 -0.3528 0.0473 1.0000 Uiso R
H201 H 0.7427 0.4577 -0.4515 0.0512 1.0000 Uiso R
H211 H 0.4930 0.2515 -0.3083 0.0537 1.0000 Uiso R
H221 H 0.3603 0.2957 -0.1768 0.0571 1.0000 Uiso R
H231 H 0.3455 0.4382 -0.1172 0.0570 1.0000 Uiso R
H241 H 0.4635 0.5433 -0.1866 0.0509 1.0000 Uiso R

loop_
_atom_site_aniso_label
_atom_site_aniso_U_11
_atom_site_aniso_U_22
_atom_site_aniso_U_33
_atom_site_aniso_U_23
_atom_site_aniso_U_13
_atom_site_aniso_U_12
N1 0.0259(9) 0.0291(10) 0.0223(9) -0.0012(8) 0.0084(7) -0.0048(8)
C2 0.0276(11) 0.0250(11) 0.0219(10) -0.0011(9) 0.0079(9) 0.0024(9)
C3 0.0323(12) 0.0264(11) 0.0261(11) -0.0010(9) 0.0116(10) 0.0002(10)
N4 0.0336(11) 0.0420(12) 0.0327(11) -0.0011(9) 0.0116(9) -0.0122(9)
C5 0.0271(11) 0.0407(13) 0.0283(12) -0.0016(10) 0.0051(10) -0.0091(11)
C6 0.0486(15) 0.0297(12) 0.0330(13) 0.0047(10) 0.0170(12) 0.0056(11)
C7 0.0443(14) 0.0383(14) 0.0278(12) 0.0040(11) 0.0048(11) 0.0132(12)
C8 0.0275(12) 0.0416(14) 0.0355(13) -0.0062(11) 0.0025(10) 0.0059(11)
C9 0.0245(11) 0.0312(12) 0.0320(12) -0.0057(10) 0.0094(9) 0.0003(9)
C10 0.0282(11) 0.0319(12) 0.0238(11) 0.0007(10) 0.0093(9) -0.0044(10)
C11 0.0352(13) 0.0281(12) 0.0273(12) 0.0009(9) 0.0128(10) -0.0040(10)
C12 0.0343(13) 0.0311(12) 0.0266(12) 0.0024(10) 0.0132(10) -0.0035(10)
C13 0.0337(12) 0.0282(12) 0.0254(12) 0.0026(9) 0.0078(10) -0.0018(10)
C14 0.0318(12) 0.0267(12) 0.0318(13) 0.0036(9) 0.0107(10) 0.0006(10)
C15 0.0344(12) 0.0285(12) 0.0284(12) 0.0011(10) 0.0073(10) -0.0037(10)
N16 0.0270(10) 0.0289(10) 0.0262(10) -0.0015(8) 0.0067(8) -0.0032(8)
C17 0.0231(11) 0.0307(12) 0.0246(11) 0.0010(9) 0.0032(9) -0.0010(9)
C18 0.0236(11) 0.0314(12) 0.0273(12) -0.0017(9) 0.0047(9) -0.0009(9)
N19 0.0348(11) 0.0328(11) 0.0458(12) -0.0047(9) 0.0184(10) -0.0022(9)
C20 0.0300(12) 0.0363(13) 0.0359(13) -0.0043(10) 0.0159(10) -0.0026(10)
C21 0.0305(12) 0.0334(13) 0.0406(14) 0.0018(11) 0.0084(11) -0.0036(10)
C22 0.0285(12) 0.0429(14) 0.0407(14) 0.0040(11) 0.0119(11) -0.0068(11)
C23 0.0276(12) 0.0460(15) 0.0394(14) -0.0044(11) 0.0137(11) -0.0008(11)
C24 0.0309(12) 0.0346(13) 0.0351(13) -0.0028(10) 0.0110(10) 0.0021(10)

loop_
_atom_type_symbol
_atom_type_scat_dispersion_real
_atom_type_scat_dispersion_imag
_atom_type_scat_Cromer_Mann_a1
_atom_type_scat_Cromer_Mann_b1
_atom_type_scat_Cromer_Mann_a2
_atom_type_scat_Cromer_Mann_b2
_atom_type_scat_Cromer_Mann_a3
_atom_type_scat_Cromer_Mann_b3
_atom_type_scat_Cromer_Mann_a4
_atom_type_scat_Cromer_Mann_b4
_atom_type_scat_Cromer_Mann_c
_atom_type_scat_source
C 0.0033 0.0016 2.3100 20.8439 1.0200 10.2075 1.5886 0.5687 0.8650 51.6512 0.2156 'International Tables Vol C 4.2.6.8 and 6.1.1.4'
H 0.0000 0.0000 0.4930 10.5109 0.3229 26.1257 0.1402 3.1424 0.0408 57.7998 0.0030 'International Tables Vol C 4.2.6.8 and 6.1.1.4'
O 0.0106 0.0060 3.0485 13.2771 2.2868 5.7011 1.5463 0.3239 0.8670 32.9089 0.2508 'International Tables Vol C 4.2.6.8 and 6.1.1.4'
N 0.0061 0.0033 12.2126 0.0057 3.1322 9.8933 2.0125 28.9975 1.1663 0.5826 -11.5290 'International Tables Vol C 4.2.6.8 and 6.1.1.4'

loop_
_diffrn_reflns_class_number
_diffrn_reflns_class_d_res_high
_diffrn_reflns_class_d_res_low
_diffrn_reflns_class_av_R_eq
_diffrn_reflns_class_av_uI/I
20 0.82 0.80 0.640 1.4
19 0.84 0.82 0.438 1.7
18 0.86 0.84 0.382 2.5
17 0.89 0.86 0.307 3.6
16 0.92 0.89 0.333 4.7
15 0.95 0.92 0.243 6.7
14 0.99 0.95 0.213 7.5
13 1.03 0.99 0.148 10.3
12 1.07 1.03 0.114 13.9
11 1.13 1.07 0.111 14.1
10 1.19 1.13 0.085 18.6
9 1.26 1.19 0.083 20.1
8 1.35 1.26 0.085 19.6
7 1.45 1.35 0.112 21.3
6 1.59 1.45 0.068 29.4
5 1.78 1.59 0.039 42.3
4 2.05 1.78 0.034 54.9
3 2.52 2.05 0.036 52.5
2 3.56 2.52 0.016 95.1
1 100.0 3.56 0.014 590

loop_
_geom_angle_atom_site_label_1
_geom_angle_atom_site_label_2
_geom_angle_atom_site_label_3
_geom_angle
_geom_angle_publ_flag
C2 N1 C5 106.50(18) yes
C2 N1 C10 125.78(18) yes
C5 N1 C10 127.53(18) yes
N1 C2 C3 104.93(18) yes
N1 C2 C9 132.1(2) yes
C3 C2 C9 122.9(2) yes
C2 C3 N4 110.22(19) yes
C2 C3 C6 119.9(2) yes
N4 C3 C6 129.9(2) yes
C3 N4 C5 104.15(19) yes
N1 C5 N4 114.2(2) yes
N1 C5 H51 121.9 no
N4 C5 H51 123.9 no
C3 C6 C7 117.9(2) yes
C3 C6 H61 120.5 no
C7 C6 H61 121.7 no
C6 C7 C8 121.6(2) yes
C6 C7 H71 120.0 no
C8 C7 H71 118.4 no
C7 C8 C9 121.7(2) yes
C7 C8 H81 119.5 no
C9 C8 H81 118.8 no
C8 C9 C2 116.0(2) yes
C8 C9 H91 123.3 no
C2 C9 H91 120.7 no
N1 C10 C11 111.17(18) yes
N1 C10 H101 109.8 no
C11 C10 H101 108.8 no
N1 C10 H102 109.8 no
C11 C10 H102 108.8 no
H101 C10 H102 108.5 no
C10 C11 C12 178.0(2) yes
C11 C12 C13 177.2(3) yes
C12 C13 C14 177.8(2) yes
C13 C14 C15 178.5(2) yes
C14 C15 N16 112.64(18) yes
C14 C15 H151 108.7 no
N16 C15 H151 108.8 no
C14 C15 H152 108.7 no
N16 C15 H152 108.2 no
H151 C15 H152 109.8 no
C15 N16 C17 126.96(19) yes
C15 N16 C20 126.6(2) yes
C17 N16 C20 106.49(19) yes
N16 C17 C18 104.94(19) yes
N16 C17 C24 132.6(2) yes
C18 C17 C24 122.5(2) yes
C17 C18 N19 110.1(2) yes
C17 C18 C21 119.8(2) yes
N19 C18 C21 130.1(2) yes
C18 N19 C20 104.1(2) yes
N16 C20 N19 114.3(2) yes
N16 C20 H201 121.6 no
N19 C20 H201 124.1 no
C18 C21 C22 117.5(2) yes
C18 C21 H211 120.2 no
C22 C21 H211 122.3 no
C21 C22 C23 121.6(2) yes
C21 C22 H221 119.4 no
C23 C22 H221 118.9 no
C22 C23 C24 121.8(2) yes
C22 C23 H231 119.2 no
C24 C23 H231 119.0 no
C17 C24 C23 116.8(2) yes
C17 C24 H241 120.3 no
C23 C24 H241 122.9 no

loop_
_geom_bond_atom_site_label_1
_geom_bond_atom_site_label_2
_geom_bond_distance
_geom_bond_publ_flag
N1 C2 1.383(3) yes
N1 C5 1.360(3) yes
N1 C10 1.464(3) yes
C2 C3 1.402(3) yes
C2 C9 1.389(3) yes
C3 N4 1.393(3) yes
C3 C6 1.392(3) yes
N4 C5 1.308(3) yes
C5 H51 0.929 no
C6 C7 1.380(4) yes
C6 H61 0.930 no
C7 C8 1.398(4) yes
C7 H71 0.938 no
C8 C9 1.392(3) yes
C8 H81 0.926 no
C9 H91 0.941 no
C10 C11 1.463(3) yes
C10 H101 0.980 no
C10 H102 0.976 no
C11 C12 1.192(3) yes
C12 C13 1.381(3) yes
C13 C14 1.195(3) yes
C14 C15 1.469(3) yes
C15 N16 1.462(3) yes
C15 H151 0.979 no
C15 H152 0.981 no
N16 C17 1.383(3) yes
N16 C20 1.360(3) yes
C17 C18 1.406(3) yes
C17 C24 1.386(3) yes
C18 N19 1.395(3) yes
C18 C21 1.399(3) yes
N19 C20 1.309(3) yes
C20 H201 0.937 no
C21 C22 1.383(4) yes
C21 H211 0.933 no
C22 C23 1.394(4) yes
C22 H221 0.929 no
C23 C24 1.376(3) yes
C23 H231 0.938 no
C24 H241 0.933 no

loop_
_geom_hbond_atom_site_label_D
_geom_hbond_atom_site_label_H
_geom_hbond_atom_site_label_A
_geom_hbond_site_symmetry_A
_geom_hbond_angle_DHA
_geom_hbond_distance_DH
_geom_hbond_distance_HA
_geom_hbond_distance_DA
_geom_hbond_publ_flag
C10 H102 N19 2_765 168 0.98 2.59 3.550(3) yes
C20 H201 N4 1_554 139 0.94 2.48 3.248(3) yes

loop_
_montpellier_diffrn_reflns_class_number
_montpellier_diffrn_reflns_class_d_res_high
_montpellier_diffrn_reflns_class_d_res_low
_montpellier_diffrn_reflns_class_completeness_shell
_montpellier_diffrn_reflns_class_cumul_completeness
1 100.0 10.000 0.0 0.0
2 10.000 5.000 65.6 60.0
3 5.000 3.333 100.0 86.5
4 3.333 2.500 100.0 94.2
5 2.500 2.000 100.0 96.9
6 2.000 1.667 100.0 98.2
7 1.667 1.429 100.0 98.8
8 1.429 1.250 100.0 99.2
9 1.250 1.111 100.0 99.4
10 1.111 1.000 100.0 99.6
11 1.000 0.909 100.0 99.7
12 0.909 0.833 95.9 98.8
13 0.833 0.796 45.7 92.0
